data_7720208
loop_
_publ_author_name
'Becker, Jens-Georg'
'Sundaresan, Sriram'
'Hochd&#xf6;rffer, Tim'
'Wolny, Juliusz A.'
'Carrella, Luca M.'
'Sch&#xfc;nemann, Volker'
'Rentschler, Eva'

_publ_section_title
;
 Sub lattice driven spin state ordering and coordination elasticity in
 Fe(II) 1,3,4-thiadiazole complexes.
;
_journal_issue 7
_journal_name_full 'Dalton transactions (Cambridge, England : 2003)'
_journal_page_first 2833
_journal_page_last 2844
_journal_paper_doi 10.1039/d5dt02912k
_journal_volume 55
_journal_year 2026
_chemical_formula_moiety '2(C23 H19 Fe N7 S3), C2 H3 N'
_chemical_formula_sum 'C48 H41 Fe2 N15 S6'
_chemical_formula_weight 1132.02
_space_group_crystal_system triclinic
_space_group_IT_number 2
_space_group_name_Hall '-P 1'
_space_group_name_H-M_alt 'P -1'
_atom_sites_solution_hydrogens geom
_audit_creation_date 2025-01-30
_audit_creation_method
;
Olex2 1.5
(compiled 2024.02.16 svn.r378c4104 for OlexSys, GUI svn.r6928)
;
_audit_update_record
;
2025-08-13 deposited with the CCDC.	2026-01-27 downloaded from the CCDC.
;
_cell_angle_alpha 84.30(6)
_cell_angle_beta 89.04(6)
_cell_angle_gamma 79.39(6)
_cell_formula_units_Z 2
_cell_length_a 11.203(7)
_cell_length_b 14.143(11)
_cell_length_c 16.910(13)
_cell_measurement_reflns_used 16108
_cell_measurement_temperature 240
_cell_measurement_theta_max 28.29
_cell_measurement_theta_min 2.12
_cell_volume 2620(3)
_computing_cell_refinement
;
X-Area Recipe 2.0.2 (STOE, 2024)
;
_computing_data_collection
;
X-Area Pilatus3_SV 1.31.194.0 (STOE, 2023)
;
_computing_data_reduction
;
X-Area Integrate 2.5.18.0 (STOE, 2024)
X-Area LANA 2.8.4 (STOE, 2024)
;
_computing_molecular_graphics 'Olex2 1.5 (Dolomanov et al., 2009)'
_computing_publication_material 'Olex2 1.5 (Dolomanov et al., 2009)'
_computing_structure_refinement 'SHELXL 2018/3 (Sheldrick, 2015)'
_computing_structure_solution 'SHELXT 2018/2 (Sheldrick, 2018)'
_diffrn_ambient_temperature 240.00
_diffrn_detector_area_resol_mean 13.33
_diffrn_measured_fraction_theta_full 0.754
_diffrn_measured_fraction_theta_max 0.510
_diffrn_measurement_details
;
 1456 frames, detector distance = 60 mm
;
_diffrn_measurement_device 'Eulerian 4-circle diffractometer'
_diffrn_measurement_device_type 'STOE STADIVARI'
_diffrn_measurement_method 'rotation method, \w scans'
_diffrn_radiation_type MoK\a
_diffrn_radiation_wavelength 0.71073
_diffrn_reflns_av_R_equivalents 0.0372
_diffrn_reflns_av_unetI/netI 0.1223
_diffrn_reflns_Laue_measured_fraction_full 0.754
_diffrn_reflns_Laue_measured_fraction_max 0.510
_diffrn_reflns_limit_h_max 16
_diffrn_reflns_limit_h_min -10
_diffrn_reflns_limit_k_max 20
_diffrn_reflns_limit_k_min -11
_diffrn_reflns_limit_l_max 23
_diffrn_reflns_limit_l_min -25
_diffrn_reflns_number 15053
_diffrn_reflns_point_group_measured_fraction_full 0.754
_diffrn_reflns_point_group_measured_fraction_max 0.510
_diffrn_reflns_theta_full 25.242
_diffrn_reflns_theta_max 33.950
_diffrn_reflns_theta_min 2.209
_exptl_absorpt_coefficient_mu 0.843
_exptl_absorpt_correction_T_max 1.0000
_exptl_absorpt_correction_T_min 1.0000
_exptl_absorpt_correction_type multi-scan
_exptl_absorpt_process_details
;
STOE LANA, absorption correction by scaling of reflection intensities.
J. Koziskova, F. Hahn, J. Richter, J. Kozisek, "Comparison of different
absorption corrections on the model structure of tetrakis(\m~2~-acetato)-
diaqua-di-copper(II)", Acta Chimica Slovaca, vol. 9, no. 2, 2016, pp. 136 - 140.
;
_exptl_crystal_colour yellow
_exptl_crystal_colour_primary yellow
_exptl_crystal_density_diffrn 1.435
_exptl_crystal_density_method 'not measured'
_exptl_crystal_description plate
_exptl_crystal_F_000 1164
_refine_diff_density_max 0.608
_refine_diff_density_min -0.572
_refine_diff_density_rms 0.070
_refine_ls_extinction_method none
_refine_ls_goodness_of_fit_ref 0.871
_refine_ls_hydrogen_treatment constr
_refine_ls_matrix_type full
_refine_ls_number_parameters 750
_refine_ls_number_reflns 10872
_refine_ls_number_restraints 252
_refine_ls_restrained_S_all 0.862
_refine_ls_R_factor_all 0.1551
_refine_ls_R_factor_gt 0.0540
_refine_ls_shift/su_max 0.001
_refine_ls_shift/su_mean 0.000
_refine_ls_structure_factor_coef Fsqd
_refine_ls_weighting_details 'w=1/[\s^2^(Fo^2^)+(0.0782P)^2^] where P=(Fo^2^+2Fc^2^)/3'
_refine_ls_weighting_scheme calc
_refine_ls_wR_factor_gt 0.1225
_refine_ls_wR_factor_ref 0.1507
_reflns_Friedel_coverage 0.000
_reflns_number_gt 4696
_reflns_number_total 10872
_reflns_threshold_expression 'I > 2\s(I)'
_cod_data_source_file d5dt02912k2.cif
_cod_data_source_block jgb-jdg-26-240k
_cod_database_code 7720208
_shelx_shelxl_version_number 2018/3
_shelx_space_group_comment
;
The symmetry employed for this shelxl refinement is uniquely defined
by the following loop, which should always be used as a source of
symmetry information in preference to the above space-group names.
They are only intended as comments.
;
_olex2_refinement_description
;
1. Fixed Uiso
 At 1.2 times of:
  All C(H) groups, All C(H,H) groups
 At 1.5 times of:
  All C(H,H,H) groups
2. Uiso/Uaniso restraints and constraints
C6 \\sim C1 \\sim C2 \\sim C3 \\sim C4 \\sim C5 \\sim C7 \\sim S1 \\sim C8
\\sim C9 \\sim C9A \\sim C8A \\sim N2A \\sim N1 \\sim N2 \\sim N1A \\sim S1A
\\sim C7A \\sim C6A \\sim C5A \\sim C4A \\sim C3A \\sim C2A \\sim C1A: within
1.7A with sigma of 0.02 and sigma for terminal atoms of 0.04 within 1.7A
Uanis(C8A) \\sim Ueq, Uanis(N2A) \\sim Ueq, Uanis(N1A) \\sim Ueq, Uanis(C7A)
\\sim Ueq, Uanis(C6A) \\sim Ueq, Uanis(C1A) \\sim Ueq, Uanis(C2A) \\sim Ueq,
Uanis(C3A) \\sim Ueq, Uanis(C4A) \\sim Ueq, Uanis(C5A) \\sim Ueq: with sigma of
0.01 and sigma for terminal atoms of 0.02
3. Same fragment restrains
{S1, N1, N2, C1, C2, C3, C4, C5, C6, C7, C8, C9} sigma for 1-2: 0.02, 1-3: 0.04
as in
{S1A, N1A, N2A, C1A, C2A, C3A, C4A, C5A, C6A, C7A, C8A, C9A}
4. Others
 Sof(S1A)=Sof(N1A)=Sof(N2A)=Sof(C1A)=Sof(H1A)=Sof(C2A)=Sof(H2A)=Sof(C3A)=
 Sof(H3A)=Sof(C4A)=Sof(H4A)=Sof(C5A)=Sof(H5A)=Sof(C6A)=Sof(C7A)=Sof(C8A)=
 Sof(C9A)=Sof(H9AA)=Sof(H9AB)=1-FVAR(1)
 Sof(S1)=Sof(N1)=Sof(N2)=Sof(C1)=Sof(H1)=Sof(C2)=Sof(H2)=Sof(C3)=Sof(H3)=
 Sof(C4)=Sof(H4)=Sof(C5)=Sof(H5)=Sof(C6)=Sof(C7)=Sof(C8)=Sof(C9)=Sof(H9A)=
 Sof(H9B)=FVAR(1)
5.a Secondary CH2 refined with riding coordinates:
 C9(H9A,H9B), C9A(H9AA,H9AB), C10(H10A,H10B), C16(H16A,H16B), C32(H32A,H32B),
 C33(H33A,H33B), C39(H39A,H39B)
5.b Aromatic/amide H refined with riding coordinates:
 C1(H1), C2(H2), C3(H3), C4(H4), C5(H5), C1A(H1A), C2A(H2A), C3A(H3A),
 C4A(H4A), C5A(H5A), C12(H12), C13(H13), C14(H14), C15(H15), C18(H18), C19(H19),
  C20(H20), C21(H21), C24(H24), C25(H25), C26(H26), C27(H27), C28(H28),
 C35(H35), C36(H36), C37(H37), C38(H38), C41(H41), C42(H42), C43(H43), C44(H44)
5.c Idealised Me refined as rotating group:
 C48(H48A,H48B,H48C)
;
_olex2_submission_special_instructions 'No special instructions were received'

loop_
_space_group_symop_operation_xyz
'x, y, z'
'-x, -y, -z'

loop_
_atom_site_label
_atom_site_type_symbol
_atom_site_fract_x
_atom_site_fract_y
_atom_site_fract_z
_atom_site_U_iso_or_equiv
_atom_site_adp_type
_atom_site_occupancy
_atom_site_site_symmetry_order
_atom_site_calc_flag
_atom_site_refinement_flags_posn
_atom_site_refinement_flags_adp
_atom_site_refinement_flags_occupancy
_atom_site_disorder_assembly
_atom_site_disorder_group
Fe1 Fe 0.06766(5) 0.65178(4) 0.72641(3) 0.03982(19) Uani 1 1 d . . . . .
S3 S 0.05004(13) 0.35406(10) 0.89532(8) 0.0727(4) Uani 1 1 d . . . . .
S4 S 0.40494(12) 0.50393(11) 0.58611(8) 0.0702(4) Uani 1 1 d . . . . .
S1 S -0.21174(11) 0.91356(10) 0.62242(7) 0.0458(4) Uani 0.868(2) 1 d D . P A 1
N1 N -0.0068(3) 0.8249(3) 0.5777(2) 0.0383(10) Uani 0.868(2) 1 d D U P A 1
N2 N -0.0194(4) 0.7933(3) 0.6580(2) 0.0361(10) Uani 0.868(2) 1 d D U P A 1
C1 C -0.2041(6) 1.0067(4) 0.4437(4) 0.0501(15) Uani 0.868(2) 1 d D U P A 1
H1 H -0.266305 1.026618 0.479764 0.060 Uiso 0.868(2) 1 calc R U P A 1
C2 C -0.2092(5) 1.0512(4) 0.3647(3) 0.0546(15) Uani 0.868(2) 1 d D U P A 1
H2 H -0.273284 1.102160 0.348984 0.066 Uiso 0.868(2) 1 calc R U P A 1
C3 C -0.1213(5) 1.0205(4) 0.3111(3) 0.0514(14) Uani 0.868(2) 1 d D U P A 1
H3 H -0.125133 1.049427 0.258469 0.062 Uiso 0.868(2) 1 calc R U P A 1
C4 C -0.0287(5) 0.9478(4) 0.3347(3) 0.0529(14) Uani 0.868(2) 1 d D U P A 1
H4 H 0.031522 0.925982 0.297989 0.063 Uiso 0.868(2) 1 calc R U P A 1
C5 C -0.0212(5) 0.9044(4) 0.4134(3) 0.0500(14) Uani 0.868(2) 1 d D U P A 1
H5 H 0.044143 0.854453 0.428969 0.060 Uiso 0.868(2) 1 calc R U P A 1
C6 C -0.1092(6) 0.9351(5) 0.4675(4) 0.0402(16) Uani 0.868(2) 1 d D U P A 1
C7 C -0.0999(4) 0.8890(3) 0.5512(3) 0.0359(11) Uani 0.868(2) 1 d D U P A 1
C8 C -0.1219(4) 0.8336(3) 0.6894(3) 0.0357(11) Uani 0.868(2) 1 d D U P A 1
C9 C -0.1530(6) 0.8072(5) 0.7750(4) 0.0388(17) Uani 0.868(2) 1 d D U P A 1
H9A H -0.123991 0.850811 0.808677 0.047 Uiso 0.868(2) 1 calc R U P A 1
H9B H -0.241385 0.815388 0.780708 0.047 Uiso 0.868(2) 1 calc R U P A 1
S1A S -0.0428(8) 0.9763(6) 0.6754(5) 0.050(3) Uani 0.132(2) 1 d D . P A 2
N1A N 0.1201(17) 0.8458(14) 0.6286(12) 0.040(5) Uani 0.132(2) 1 d D U P A 2
N2A N 0.046(2) 0.7953(13) 0.6790(13) 0.034(5) Uani 0.132(2) 1 d D U P A 2
C1A C 0.086(3) 1.095(2) 0.537(3) 0.041(9) Uani 0.132(2) 1 d D U P A 2
H1A H 0.009485 1.120193 0.556805 0.050 Uiso 0.132(2) 1 calc R U P A 2
C2A C 0.144(3) 1.154(2) 0.4803(19) 0.061(7) Uani 0.132(2) 1 d D U P A 2
H2A H 0.102153 1.215693 0.460900 0.074 Uiso 0.132(2) 1 calc R U P A 2
C3A C 0.259(2) 1.121(2) 0.4539(16) 0.053(7) Uani 0.132(2) 1 d D U P A 2
H3A H 0.296777 1.159417 0.416630 0.064 Uiso 0.132(2) 1 calc R U P A 2
C4A C 0.317(2) 1.032(2) 0.4824(18) 0.061(7) Uani 0.132(2) 1 d D U P A 2
H4A H 0.395658 1.008509 0.464849 0.073 Uiso 0.132(2) 1 calc R U P A 2
C5A C 0.260(3) 0.973(2) 0.538(2) 0.056(8) Uani 0.132(2) 1 d D U P A 2
H5A H 0.302755 0.912012 0.558893 0.068 Uiso 0.132(2) 1 calc R U P A 2
C6A C 0.142(3) 1.004(2) 0.562(2) 0.049(7) Uani 0.132(2) 1 d D U P A 2
C7A C 0.082(2) 0.9374(14) 0.6167(14) 0.045(6) Uani 0.132(2) 1 d D U P A 2
C8A C -0.043(2) 0.8566(13) 0.7068(15) 0.035(5) Uani 0.132(2) 1 d D U P A 2
C9A C -0.126(5) 0.822(3) 0.771(3) 0.036(7) Uani 0.132(2) 1 d D U P A 2
H9AA H -0.209313 0.838561 0.750553 0.043 Uiso 0.132(2) 1 calc R U P A 2
H9AB H -0.121821 0.858519 0.816692 0.043 Uiso 0.132(2) 1 calc R U P A 2
N3 N -0.0977(3) 0.7069(2) 0.80141(17) 0.0378(8) Uani 1 1 d . . . . .
N4 N 0.1364(3) 0.7230(2) 0.82106(19) 0.0420(9) Uani 1 1 d . . . . .
N5 N -0.0820(3) 0.6113(2) 0.66616(19) 0.0427(9) Uani 1 1 d . . . . .
N6 N 0.0887(3) 0.5182(3) 0.7997(2) 0.0522(10) Uani 1 1 d . . . . .
N7 N 0.2137(3) 0.6195(3) 0.6554(2) 0.0596(12) Uani 1 1 d . . . . .
C10 C -0.0510(3) 0.6978(3) 0.8850(2) 0.0423(11) Uani 1 1 d . . . . .
H10A H -0.111955 0.733362 0.918644 0.051 Uiso 1 1 calc R U . . .
H10B H -0.035251 0.629656 0.906401 0.051 Uiso 1 1 calc R U . . .
C11 C 0.0637(4) 0.7377(3) 0.8853(2) 0.0425(11) Uani 1 1 d . . . . .
C12 C 0.0950(4) 0.7860(3) 0.9479(2) 0.0523(12) Uani 1 1 d . . . . .
H12 H 0.042879 0.796817 0.991518 0.063 Uiso 1 1 calc R U . . .
C13 C 0.2036(4) 0.8172(4) 0.9438(3) 0.0667(15) Uani 1 1 d . . . . .
H13 H 0.228202 0.848534 0.985494 0.080 Uiso 1 1 calc R U . . .
C14 C 0.2765(4) 0.8025(4) 0.8788(3) 0.0594(13) Uani 1 1 d . . . . .
H14 H 0.350843 0.824462 0.875131 0.071 Uiso 1 1 calc R U . . .
C15 C 0.2403(4) 0.7555(3) 0.8191(3) 0.0518(12) Uani 1 1 d . . . . .
H15 H 0.291207 0.745943 0.774706 0.062 Uiso 1 1 calc R U . . .
C16 C -0.1833(4) 0.6415(3) 0.7925(2) 0.0462(11) Uani 1 1 d . . . . .
H16A H -0.264852 0.672571 0.807605 0.055 Uiso 1 1 calc R U . . .
H16B H -0.159568 0.582337 0.828397 0.055 Uiso 1 1 calc R U . . .
C17 C -0.1857(3) 0.6153(3) 0.7070(2) 0.0400(10) Uani 1 1 d . . . . .
C18 C -0.2886(4) 0.5937(3) 0.6746(3) 0.0533(12) Uani 1 1 d . . . . .
H18 H -0.360888 0.597106 0.704063 0.064 Uiso 1 1 calc R U . . .
C19 C -0.2833(4) 0.5669(4) 0.5978(3) 0.0634(14) Uani 1 1 d . . . . .
H19 H -0.351764 0.550202 0.575343 0.076 Uiso 1 1 calc R U . . .
C20 C -0.1781(4) 0.5648(4) 0.5543(3) 0.0650(14) Uani 1 1 d . . . . .
H20 H -0.174146 0.548374 0.501661 0.078 Uiso 1 1 calc R U . . .
C21 C -0.0796(4) 0.5871(3) 0.5899(3) 0.0548(13) Uani 1 1 d . . . . .
H21 H -0.007346 0.585850 0.560643 0.066 Uiso 1 1 calc R U . . .
C22 C 0.0725(4) 0.4504(3) 0.8397(2) 0.0416(11) Uani 1 1 d . . . . .
C23 C 0.2923(4) 0.5713(4) 0.6266(3) 0.0508(13) Uani 1 1 d . . . . .
Fe2 Fe 0.54352(5) 0.14119(5) 0.77181(3) 0.0464(2) Uani 1 1 d . . . . .
S2 S 0.39027(10) 0.45476(9) 0.81199(6) 0.0469(3) Uani 1 1 d . . . . .
S5 S 0.52224(11) -0.18900(10) 0.72583(9) 0.0718(4) Uani 1 1 d . . . . .
S6 S 0.93901(11) 0.03355(12) 0.88443(8) 0.0726(4) Uani 1 1 d . . . . .
N8 N 0.5914(3) 0.3381(3) 0.8357(2) 0.0423(9) Uani 1 1 d . . . . .
N9 N 0.5186(3) 0.2925(3) 0.79317(19) 0.0416(9) Uani 1 1 d . . . . .
N10 N 0.3508(3) 0.2009(3) 0.7293(2) 0.0487(10) Uani 1 1 d . . . . .
N11 N 0.4340(3) 0.1328(2) 0.8799(2) 0.0472(9) Uani 1 1 d . . . . .
N12 N 0.5638(3) 0.1823(3) 0.6446(2) 0.0533(10) Uani 1 1 d . . . . .
N13 N 0.5255(4) -0.0004(3) 0.7530(2) 0.0628(11) Uani 1 1 d . . . . .
N14 N 0.7161(4) 0.1047(3) 0.8120(2) 0.0614(11) Uani 1 1 d . . . . .
C24 C 0.5280(4) 0.5792(4) 0.9055(3) 0.0520(12) Uani 1 1 d . . . . .
H24 H 0.452592 0.602111 0.880428 0.062 Uiso 1 1 calc R U . . .
C25 C 0.5775(5) 0.6379(4) 0.9521(3) 0.0626(14) Uani 1 1 d . . . . .
H25 H 0.535554 0.700825 0.957669 0.075 Uiso 1 1 calc R U . . .
C26 C 0.6850(5) 0.6058(4) 0.9893(3) 0.0574(13) Uani 1 1 d . . . . .
H26 H 0.716933 0.645715 1.021473 0.069 Uiso 1 1 calc R U . . .
C27 C 0.7473(4) 0.5150(4) 0.9799(3) 0.0558(13) Uani 1 1 d . . . . .
H27 H 0.822852 0.493006 1.005147 0.067 Uiso 1 1 calc R U . . .
C28 C 0.7006(4) 0.4552(3) 0.9340(2) 0.0488(12) Uani 1 1 d . . . . .
H28 H 0.743954 0.392787 0.928180 0.059 Uiso 1 1 calc R U . . .
C29 C 0.5895(4) 0.4874(3) 0.8963(2) 0.0398(10) Uani 1 1 d . . . . .
C30 C 0.5363(4) 0.4235(4) 0.8496(2) 0.0399(11) Uani 1 1 d . . . . .
C31 C 0.4121(4) 0.3440(3) 0.7772(2) 0.0389(10) Uani 1 1 d . . . . .
C32 C 0.3196(4) 0.3062(3) 0.7327(3) 0.0578(13) Uani 1 1 d . . . . .
H32A H 0.240408 0.322055 0.758451 0.069 Uiso 1 1 calc R U . . .
H32B H 0.312716 0.338340 0.678435 0.069 Uiso 1 1 calc R U . . .
C33 C 0.2755(4) 0.1466(4) 0.7829(3) 0.0610(14) Uani 1 1 d . . . . .
H33A H 0.277636 0.082856 0.764242 0.073 Uiso 1 1 calc R U . . .
H33B H 0.191074 0.180990 0.779850 0.073 Uiso 1 1 calc R U . . .
C34 C 0.3164(4) 0.1332(3) 0.8686(3) 0.0534(12) Uani 1 1 d . . . . .
C35 C 0.2380(5) 0.1200(3) 0.9317(3) 0.0673(15) Uani 1 1 d . . . . .
H35 H 0.155294 0.121176 0.922293 0.081 Uiso 1 1 calc R U . . .
C36 C 0.2835(6) 0.1050(4) 1.0089(4) 0.0798(18) Uani 1 1 d . . . . .
H36 H 0.232545 0.092375 1.051904 0.096 Uiso 1 1 calc R U . . .
C37 C 0.4016(6) 0.1086(4) 1.0217(3) 0.0718(16) Uani 1 1 d . . . . .
H37 H 0.433124 0.102551 1.073496 0.086 Uiso 1 1 calc R U . . .
C38 C 0.4738(5) 0.1214(3) 0.9564(3) 0.0570(13) Uani 1 1 d . . . . .
H38 H 0.556119 0.122410 0.965274 0.068 Uiso 1 1 calc R U . . .
C39 C 0.3514(4) 0.1764(4) 0.6445(3) 0.0610(14) Uani 1 1 d . . . . .
H39A H 0.348767 0.107549 0.643987 0.073 Uiso 1 1 calc R U . . .
H39B H 0.278742 0.213561 0.617115 0.073 Uiso 1 1 calc R U . . .
C40 C 0.4623(5) 0.1983(4) 0.6010(3) 0.0575(13) Uani 1 1 d . . . . .
C41 C 0.4626(6) 0.2274(4) 0.5200(3) 0.0752(16) Uani 1 1 d . . . . .
H41 H 0.390431 0.235939 0.490435 0.090 Uiso 1 1 calc R U . . .
C42 C 0.5674(7) 0.2435(4) 0.4832(3) 0.093(2) Uani 1 1 d . . . . .
H42 H 0.567339 0.264696 0.428699 0.112 Uiso 1 1 calc R U . . .
C43 C 0.6729(6) 0.2284(4) 0.5266(3) 0.0865(18) Uani 1 1 d . . . . .
H43 H 0.746685 0.237782 0.502649 0.104 Uiso 1 1 calc R U . . .
C44 C 0.6667(5) 0.1988(4) 0.6076(3) 0.0670(14) Uani 1 1 d . . . . .
H44 H 0.738083 0.189826 0.637957 0.080 Uiso 1 1 calc R U . . .
C45 C 0.5225(4) -0.0783(4) 0.7412(2) 0.0439(11) Uani 1 1 d . . . . .
C46 C 0.8094(4) 0.0768(3) 0.8426(3) 0.0494(12) Uani 1 1 d . . . . .
N15 N 0.0438(6) 0.3258(5) 0.6357(4) 0.130(2) Uani 1 1 d . . . . .
C47 C -0.0381(7) 0.3291(5) 0.6760(4) 0.0858(19) Uani 1 1 d . . . . .
C48 C -0.1443(5) 0.3338(5) 0.7287(4) 0.100(2) Uani 1 1 d . . . . .
H48A H -0.217939 0.353379 0.697309 0.150 Uiso 1 1 calc R U . . .
H48B H -0.140858 0.380411 0.766599 0.150 Uiso 1 1 calc R U . . .
H48C H -0.144122 0.270642 0.756997 0.150 Uiso 1 1 calc R U . . .

loop_
_atom_site_aniso_label
_atom_site_aniso_U_11
_atom_site_aniso_U_22
_atom_site_aniso_U_33
_atom_site_aniso_U_23
_atom_site_aniso_U_13
_atom_site_aniso_U_12
Fe1 0.0371(3) 0.0455(4) 0.0360(3) -0.0037(3) 0.0037(3) -0.0059(3)
S3 0.0879(10) 0.0669(10) 0.0650(8) 0.0150(7) -0.0133(7) -0.0290(8)
S4 0.0605(8) 0.0926(12) 0.0606(8) -0.0299(8) 0.0188(7) -0.0117(8)
S1 0.0396(7) 0.0527(9) 0.0399(7) 0.0036(6) 0.0013(5) 0.0010(7)
N1 0.040(2) 0.045(3) 0.0305(19) 0.0003(19) 0.0026(17) -0.011(2)
N2 0.034(2) 0.041(3) 0.033(2) -0.0032(19) 0.0017(18) -0.006(2)
C1 0.047(4) 0.046(4) 0.054(4) -0.002(3) -0.005(3) -0.003(3)
C2 0.062(3) 0.045(3) 0.056(3) 0.006(3) -0.019(3) -0.011(3)
C3 0.068(3) 0.049(4) 0.039(3) 0.007(3) -0.010(3) -0.022(3)
C4 0.065(3) 0.055(4) 0.039(3) -0.006(3) 0.002(3) -0.015(3)
C5 0.058(3) 0.050(4) 0.038(3) -0.001(3) -0.003(2) 0.000(3)
C6 0.049(3) 0.035(4) 0.038(3) -0.002(3) -0.008(3) -0.010(3)
C7 0.040(3) 0.034(3) 0.035(2) -0.002(2) -0.003(2) -0.010(2)
C8 0.036(3) 0.030(3) 0.044(3) -0.009(2) -0.005(2) -0.007(2)
C9 0.039(4) 0.042(4) 0.035(3) -0.007(3) -0.001(3) -0.005(3)
S1A 0.071(6) 0.041(6) 0.039(5) -0.011(4) 0.007(4) -0.008(5)
N1A 0.038(8) 0.044(9) 0.038(8) -0.010(7) -0.009(7) -0.007(7)
N2A 0.034(8) 0.041(8) 0.026(7) -0.003(7) 0.007(7) -0.007(7)
C1A 0.043(11) 0.041(11) 0.043(11) 0.002(8) 0.003(8) -0.018(8)
C2A 0.067(10) 0.061(10) 0.057(10) 0.001(8) -0.005(8) -0.017(8)
C3A 0.064(10) 0.054(10) 0.050(9) -0.018(8) -0.014(8) -0.023(8)
C4A 0.063(10) 0.057(10) 0.061(10) -0.012(8) 0.004(8) -0.005(8)
C5A 0.056(11) 0.054(11) 0.058(11) -0.001(8) 0.009(8) -0.008(8)
C6A 0.052(10) 0.051(10) 0.044(10) -0.009(7) -0.001(8) -0.010(8)
C7A 0.054(9) 0.045(9) 0.037(9) -0.009(8) -0.001(7) -0.011(8)
C8A 0.039(7) 0.031(8) 0.034(7) 0.004(7) 0.002(7) -0.004(7)
C9A 0.035(12) 0.029(11) 0.043(11) -0.001(10) -0.005(10) -0.001(11)
N3 0.0371(18) 0.047(2) 0.0291(17) -0.0014(16) 0.0011(14) -0.0071(18)
N4 0.0421(19) 0.045(2) 0.0388(19) -0.0007(17) -0.0005(16) -0.0088(18)
N5 0.044(2) 0.048(2) 0.0368(19) -0.0095(18) 0.0026(16) -0.0070(18)
N6 0.055(2) 0.051(3) 0.049(2) -0.003(2) -0.0038(18) -0.006(2)
N7 0.046(2) 0.072(3) 0.055(2) -0.005(2) 0.010(2) 0.003(2)
C10 0.046(2) 0.054(3) 0.0261(19) -0.003(2) 0.0046(18) -0.008(2)
C11 0.043(2) 0.043(3) 0.038(2) 0.002(2) -0.0094(19) -0.001(2)
C12 0.051(3) 0.069(4) 0.037(2) -0.013(2) -0.002(2) -0.007(3)
C13 0.068(3) 0.078(4) 0.062(3) -0.026(3) -0.011(3) -0.025(3)
C14 0.048(3) 0.069(4) 0.065(3) -0.013(3) -0.012(3) -0.019(3)
C15 0.042(3) 0.060(3) 0.054(3) -0.007(3) 0.001(2) -0.013(2)
C16 0.043(2) 0.063(3) 0.035(2) -0.008(2) 0.0086(19) -0.014(2)
C17 0.039(2) 0.039(3) 0.040(2) -0.004(2) -0.0006(19) -0.001(2)
C18 0.047(3) 0.056(3) 0.057(3) -0.010(3) -0.005(2) -0.007(2)
C19 0.054(3) 0.070(4) 0.068(3) -0.017(3) -0.018(3) -0.011(3)
C20 0.066(3) 0.079(4) 0.052(3) -0.023(3) -0.008(3) -0.009(3)
C21 0.052(3) 0.064(4) 0.047(3) -0.021(3) 0.003(2) 0.000(3)
C22 0.040(2) 0.049(3) 0.035(2) -0.010(2) -0.0066(19) -0.005(2)
C23 0.048(3) 0.067(4) 0.040(2) -0.011(3) -0.005(2) -0.011(3)
Fe2 0.0478(4) 0.0480(5) 0.0459(4) -0.0114(3) -0.0031(3) -0.0114(3)
S2 0.0425(6) 0.0509(8) 0.0467(6) -0.0122(6) -0.0086(5) -0.0021(6)
S5 0.0492(7) 0.0549(9) 0.1135(12) -0.0205(8) -0.0045(7) -0.0086(7)
S6 0.0523(7) 0.1002(12) 0.0640(8) -0.0087(8) -0.0093(6) -0.0090(8)
N8 0.0363(19) 0.039(2) 0.053(2) -0.0095(19) -0.0059(16) -0.0072(19)
N9 0.0398(19) 0.043(2) 0.044(2) -0.0137(17) -0.0045(16) -0.0077(18)
N10 0.043(2) 0.059(3) 0.050(2) -0.021(2) -0.0047(17) -0.016(2)
N11 0.053(2) 0.041(2) 0.051(2) -0.0140(19) 0.0038(18) -0.0126(19)
N12 0.060(2) 0.050(3) 0.051(2) -0.014(2) 0.000(2) -0.007(2)
N13 0.069(3) 0.060(3) 0.062(3) -0.019(2) -0.002(2) -0.010(3)
N14 0.055(2) 0.058(3) 0.070(3) -0.015(2) -0.004(2) -0.003(2)
C24 0.052(3) 0.057(4) 0.050(3) -0.012(3) 0.001(2) -0.014(3)
C25 0.073(3) 0.055(3) 0.066(3) -0.022(3) 0.011(3) -0.021(3)
C26 0.064(3) 0.075(4) 0.042(3) -0.012(3) 0.001(2) -0.032(3)
C27 0.051(3) 0.071(4) 0.049(3) -0.001(3) -0.012(2) -0.021(3)
C28 0.051(3) 0.053(3) 0.043(2) -0.006(2) -0.003(2) -0.011(2)
C29 0.046(2) 0.041(3) 0.034(2) -0.006(2) 0.0023(19) -0.012(2)
C30 0.035(2) 0.048(3) 0.038(2) -0.003(2) 0.0027(18) -0.012(2)
C31 0.039(2) 0.035(3) 0.041(2) -0.008(2) -0.0033(19) 0.000(2)
C32 0.054(3) 0.051(4) 0.070(3) -0.015(3) -0.019(2) -0.005(3)
C33 0.043(3) 0.069(4) 0.076(3) -0.025(3) -0.001(2) -0.014(3)
C34 0.055(3) 0.045(3) 0.062(3) -0.012(3) 0.009(2) -0.011(2)
C35 0.064(3) 0.043(3) 0.093(4) -0.006(3) 0.019(3) -0.007(3)
C36 0.109(5) 0.048(4) 0.078(4) 0.001(3) 0.035(4) -0.009(3)
C37 0.111(5) 0.045(4) 0.054(3) -0.004(3) 0.015(3) 0.000(3)
C38 0.074(3) 0.044(3) 0.051(3) -0.008(3) -0.007(3) -0.004(3)
C39 0.064(3) 0.065(4) 0.057(3) -0.024(3) -0.025(3) -0.009(3)
C40 0.068(3) 0.051(3) 0.052(3) -0.013(3) -0.010(3) -0.002(3)
C41 0.090(4) 0.077(4) 0.054(3) 0.000(3) -0.014(3) -0.008(4)
C42 0.138(6) 0.082(5) 0.052(3) 0.005(3) -0.005(4) -0.004(4)
C43 0.109(5) 0.081(5) 0.068(4) -0.001(3) 0.023(4) -0.016(4)
C44 0.070(3) 0.070(4) 0.063(3) -0.013(3) 0.014(3) -0.017(3)
C45 0.038(2) 0.048(3) 0.046(3) -0.012(2) 0.001(2) -0.005(2)
C46 0.057(3) 0.049(3) 0.041(2) -0.009(2) 0.013(2) -0.008(3)
N15 0.117(5) 0.145(6) 0.134(6) -0.049(5) 0.018(4) -0.022(5)
C47 0.095(5) 0.071(5) 0.091(5) -0.030(4) -0.019(4) 0.001(4)
C48 0.083(4) 0.108(6) 0.119(5) -0.031(4) 0.003(4) -0.033(4)

loop_
_atom_type_symbol
_atom_type_description
_atom_type_scat_dispersion_real
_atom_type_scat_dispersion_imag
_atom_type_scat_source
C C 0.0033 0.0016 'International Tables Vol C Tables 4.2.6.8 and 6.1.1.4'
H H 0.0000 0.0000 'International Tables Vol C Tables 4.2.6.8 and 6.1.1.4'
Fe Fe 0.3463 0.8444 'International Tables Vol C Tables 4.2.6.8 and 6.1.1.4'
N N 0.0061 0.0033 'International Tables Vol C Tables 4.2.6.8 and 6.1.1.4'
S S 0.1246 0.1234 'International Tables Vol C Tables 4.2.6.8 and 6.1.1.4'

loop_
_geom_angle_atom_site_label_1
_geom_angle_atom_site_label_2
_geom_angle_atom_site_label_3
_geom_angle
_geom_angle_site_symmetry_1
_geom_angle_site_symmetry_3
_geom_angle_publ_flag
N2 Fe1 N3 76.01(14) . . ?
N2A Fe1 N3 84.0(5) . . ?
N2A Fe1 N4 76.8(7) . . ?
N2A Fe1 N5 98.6(7) . . ?
N2A Fe1 N6 167.2(6) . . ?
N4 Fe1 N2 93.73(15) . . ?
N4 Fe1 N3 74.12(13) . . ?
N5 Fe1 N2 77.50(15) . . ?
N5 Fe1 N3 76.41(13) . . ?
N5 Fe1 N4 150.48(13) . . ?
N6 Fe1 N2 161.18(15) . . ?
N6 Fe1 N3 88.05(14) . . ?
N6 Fe1 N4 91.41(14) . . ?
N6 Fe1 N5 89.19(14) . . ?
N7 Fe1 N2 97.94(16) . . ?
N7 Fe1 N2A 89.3(5) . . ?
N7 Fe1 N3 173.25(15) . . ?
N7 Fe1 N4 103.64(15) . . ?
N7 Fe1 N5 105.46(15) . . ?
N7 Fe1 N6 98.41(17) . . ?
C8 S1 C7 88.8(2) . . ?
C7 N1 N2 112.1(4) . . ?
N1 N2 Fe1 129.0(3) . . ?
C8 N2 Fe1 113.2(3) . . ?
C8 N2 N1 113.6(4) . . ?
C2 C1 H1 120.0 . . ?
C6 C1 H1 120.0 . . ?
C6 C1 C2 120.0(6) . . ?
C1 C2 H2 119.8 . . ?
C3 C2 C1 120.4(5) . . ?
C3 C2 H2 119.8 . . ?
C2 C3 H3 120.4 . . ?
C4 C3 C2 119.2(5) . . ?
C4 C3 H3 120.4 . . ?
C3 C4 H4 119.5 . . ?
C3 C4 C5 121.0(5) . . ?
C5 C4 H4 119.5 . . ?
C4 C5 H5 120.0 . . ?
C6 C5 C4 120.1(5) . . ?
C6 C5 H5 120.0 . . ?
C1 C6 C5 119.3(6) . . ?
C1 C6 C7 121.1(5) . . ?
C5 C6 C7 119.7(5) . . ?
N1 C7 S1 113.0(3) . . ?
N1 C7 C6 123.0(4) . . ?
C6 C7 S1 123.9(4) . . ?
N2 C8 S1 112.5(3) . . ?
N2 C8 C9 121.3(4) . . ?
C9 C8 S1 126.1(4) . . ?
C8 C9 H9A 109.4 . . ?
C8 C9 H9B 109.4 . . ?
H9A C9 H9B 108.0 . . ?
N3 C9 C8 111.2(5) . . ?
N3 C9 H9A 109.4 . . ?
N3 C9 H9B 109.4 . . ?
C8A S1A C7A 87.8(9) . . ?
C7A N1A N2A 114.9(16) . . ?
N1A N2A Fe1 132.3(14) . . ?
C8A N2A Fe1 117.3(12) . . ?
C8A N2A N1A 109.8(15) . . ?
C2A C1A H1A 119.6 . . ?
C6A C1A H1A 119.6 . . ?
C6A C1A C2A 121(2) . . ?
C1A C2A H2A 119.8 . . ?
C3A C2A C1A 120(2) . . ?
C3A C2A H2A 119.8 . . ?
C2A C3A H3A 120.6 . . ?
C4A C3A C2A 119(2) . . ?
C4A C3A H3A 120.6 . . ?
C3A C4A H4A 119.5 . . ?
C3A C4A C5A 121(2) . . ?
C5A C4A H4A 119.5 . . ?
C4A C5A H5A 119.8 . . ?
C6A C5A C4A 120(2) . . ?
C6A C5A H5A 119.8 . . ?
C1A C6A C5A 118.2(19) . . ?
C1A C6A C7A 122(2) . . ?
C5A C6A C7A 119(2) . . ?
N1A C7A S1A 112.3(13) . . ?
N1A C7A C6A 123.7(17) . . ?
C6A C7A S1A 123.8(15) . . ?
N2A C8A S1A 114.8(13) . . ?
N2A C8A C9A 120(2) . . ?
C9A C8A S1A 124(2) . . ?
C8A C9A H9AA 108.1 . . ?
C8A C9A H9AB 108.1 . . ?
C8A C9A N3 117(3) . . ?
H9AA C9A H9AB 107.3 . . ?
N3 C9A H9AA 108.1 . . ?
N3 C9A H9AB 108.1 . . ?
C9 N3 Fe1 112.0(3) . . ?
C9 N3 C10 111.3(4) . . ?
C9 N3 C16 110.9(4) . . ?
C9A N3 Fe1 101.9(10) . . ?
C10 N3 Fe1 105.3(2) . . ?
C10 N3 C9A 107(2) . . ?
C16 N3 Fe1 105.5(2) . . ?
C16 N3 C9A 124(2) . . ?
C16 N3 C10 111.6(3) . . ?
C11 N4 Fe1 116.7(3) . . ?
C15 N4 Fe1 125.4(3) . . ?
C15 N4 C11 117.9(4) . . ?
C17 N5 Fe1 116.0(3) . . ?
C17 N5 C21 118.6(4) . . ?
C21 N5 Fe1 125.3(3) . . ?
C22 N6 Fe1 164.9(4) . . ?
C23 N7 Fe1 157.0(4) . . ?
N3 C10 H10A 109.8 . . ?
N3 C10 H10B 109.8 . . ?
H10A C10 H10B 108.3 . . ?
C11 C10 N3 109.2(3) . . ?
C11 C10 H10A 109.8 . . ?
C11 C10 H10B 109.8 . . ?
N4 C11 C10 115.5(3) . . ?
N4 C11 C12 122.1(4) . . ?
C12 C11 C10 122.5(4) . . ?
C11 C12 H12 121.0 . . ?
C13 C12 C11 118.0(4) . . ?
C13 C12 H12 121.0 . . ?
C12 C13 H13 120.1 . . ?
C12 C13 C14 119.8(4) . . ?
C14 C13 H13 120.1 . . ?
C13 C14 H14 120.3 . . ?
C15 C14 C13 119.4(4) . . ?
C15 C14 H14 120.3 . . ?
N4 C15 C14 122.8(4) . . ?
N4 C15 H15 118.6 . . ?
C14 C15 H15 118.6 . . ?
N3 C16 H16A 109.4 . . ?
N3 C16 H16B 109.4 . . ?
N3 C16 C17 111.3(3) . . ?
H16A C16 H16B 108.0 . . ?
C17 C16 H16A 109.4 . . ?
C17 C16 H16B 109.4 . . ?
N5 C17 C16 116.6(3) . . ?
N5 C17 C18 121.7(4) . . ?
C18 C17 C16 121.6(4) . . ?
C17 C18 H18 120.6 . . ?
C17 C18 C19 118.7(4) . . ?
C19 C18 H18 120.6 . . ?
C18 C19 H19 119.9 . . ?
C20 C19 C18 120.3(4) . . ?
C20 C19 H19 119.9 . . ?
C19 C20 H20 121.0 . . ?
C21 C20 C19 118.0(4) . . ?
C21 C20 H20 121.0 . . ?
N5 C21 C20 122.7(4) . . ?
N5 C21 H21 118.7 . . ?
C20 C21 H21 118.7 . . ?
N6 C22 S3 179.4(4) . . ?
N7 C23 S4 179.2(5) . . ?
N9 Fe2 N10 76.82(14) . . ?
N9 Fe2 N11 82.27(14) . . ?
N9 Fe2 N12 89.54(15) . . ?
N11 Fe2 N10 76.01(14) . . ?
N11 Fe2 N12 151.94(14) . . ?
N12 Fe2 N10 76.00(15) . . ?
N13 Fe2 N9 167.29(15) . . ?
N13 Fe2 N10 91.57(16) . . ?
N13 Fe2 N11 89.98(16) . . ?
N13 Fe2 N12 92.68(16) . . ?
N14 Fe2 N9 96.24(16) . . ?
N14 Fe2 N10 173.05(15) . . ?
N14 Fe2 N11 103.77(16) . . ?
N14 Fe2 N12 103.78(16) . . ?
N14 Fe2 N13 95.38(17) . . ?
C31 S2 C30 87.3(2) . . ?
C30 N8 N9 111.4(3) . . ?
N8 N9 Fe2 128.8(3) . . ?
C31 N9 Fe2 116.4(3) . . ?
C31 N9 N8 113.5(3) . . ?
C32 N10 Fe2 111.5(2) . . ?
C32 N10 C33 113.1(4) . . ?
C32 N10 C39 110.6(4) . . ?
C33 N10 Fe2 103.9(3) . . ?
C33 N10 C39 113.4(3) . . ?
C39 N10 Fe2 103.9(3) . . ?
C34 N11 Fe2 115.6(3) . . ?
C34 N11 C38 116.9(4) . . ?
C38 N11 Fe2 127.4(3) . . ?
C40 N12 Fe2 116.2(3) . . ?
C40 N12 C44 117.4(4) . . ?
C44 N12 Fe2 126.2(3) . . ?
C45 N13 Fe2 176.0(4) . . ?
C46 N14 Fe2 171.4(4) . . ?
C25 C24 H24 120.0 . . ?
C29 C24 H24 120.0 . . ?
C29 C24 C25 119.9(4) . . ?
C24 C25 H25 119.5 . . ?
C26 C25 C24 120.9(5) . . ?
C26 C25 H25 119.5 . . ?
C25 C26 H26 120.2 . . ?
C25 C26 C27 119.6(5) . . ?
C27 C26 H26 120.2 . . ?
C26 C27 H27 119.6 . . ?
C26 C27 C28 120.8(4) . . ?
C28 C27 H27 119.6 . . ?
C27 C28 H28 120.1 . . ?
C27 C28 C29 119.9(5) . . ?
C29 C28 H28 120.1 . . ?
C24 C29 C28 118.9(4) . . ?
C24 C29 C30 120.4(4) . . ?
C28 C29 C30 120.6(4) . . ?
N8 C30 S2 114.1(3) . . ?
N8 C30 C29 123.6(4) . . ?
C29 C30 S2 122.2(4) . . ?
N9 C31 S2 113.7(3) . . ?
N9 C31 C32 121.4(4) . . ?
C32 C31 S2 124.9(3) . . ?
N10 C32 C31 112.3(3) . . ?
N10 C32 H32A 109.1 . . ?
N10 C32 H32B 109.1 . . ?
C31 C32 H32A 109.1 . . ?
C31 C32 H32B 109.1 . . ?
H32A C32 H32B 107.9 . . ?
N10 C33 H33A 108.9 . . ?
N10 C33 H33B 108.9 . . ?
N10 C33 C34 113.5(4) . . ?
H33A C33 H33B 107.7 . . ?
C34 C33 H33A 108.9 . . ?
C34 C33 H33B 108.9 . . ?
N11 C34 C33 115.4(4) . . ?
N11 C34 C35 121.9(5) . . ?
C35 C34 C33 122.7(5) . . ?
C34 C35 H35 120.4 . . ?
C34 C35 C36 119.3(5) . . ?
C36 C35 H35 120.4 . . ?
C35 C36 H36 120.2 . . ?
C37 C36 C35 119.6(5) . . ?
C37 C36 H36 120.2 . . ?
C36 C37 H37 121.1 . . ?
C36 C37 C38 117.8(5) . . ?
C38 C37 H37 121.1 . . ?
N11 C38 C37 124.4(5) . . ?
N11 C38 H38 117.8 . . ?
C37 C38 H38 117.8 . . ?
N10 C39 H39A 109.3 . . ?
N10 C39 H39B 109.3 . . ?
H39A C39 H39B 108.0 . . ?
C40 C39 N10 111.4(4) . . ?
C40 C39 H39A 109.3 . . ?
C40 C39 H39B 109.3 . . ?
N12 C40 C39 115.3(4) . . ?
N12 C40 C41 121.7(5) . . ?
C41 C40 C39 122.9(5) . . ?
C40 C41 H41 119.9 . . ?
C42 C41 C40 120.2(5) . . ?
C42 C41 H41 119.9 . . ?
C41 C42 H42 120.4 . . ?
C41 C42 C43 119.3(5) . . ?
C43 C42 H42 120.4 . . ?
C42 C43 H43 121.2 . . ?
C42 C43 C44 117.7(6) . . ?
C44 C43 H43 121.2 . . ?
N12 C44 C43 123.6(5) . . ?
N12 C44 H44 118.2 . . ?
C43 C44 H44 118.2 . . ?
N13 C45 S5 178.3(4) . . ?
N14 C46 S6 177.7(5) . . ?
N15 C47 C48 179.7(8) . . ?
C47 C48 H48A 109.5 . . ?
C47 C48 H48B 109.5 . . ?
C47 C48 H48C 109.5 . . ?
H48A C48 H48B 109.5 . . ?
H48A C48 H48C 109.5 . . ?
H48B C48 H48C 109.5 . . ?

loop_
_geom_bond_atom_site_label_1
_geom_bond_atom_site_label_2
_geom_bond_distance
_geom_bond_site_symmetry_2
_geom_bond_publ_flag
Fe1 N2 2.271(4) . ?
Fe1 N2A 2.080(18) . ?
Fe1 N3 2.287(4) . ?
Fe1 N4 2.194(4) . ?
Fe1 N5 2.169(4) . ?
Fe1 N6 2.132(4) . ?
Fe1 N7 2.024(4) . ?
S3 C22 1.633(5) . ?
S4 C23 1.620(6) . ?
S1 C7 1.736(5) . ?
S1 C8 1.715(5) . ?
N1 N2 1.399(5) . ?
N1 C7 1.303(5) . ?
N2 C8 1.312(6) . ?
C1 H1 0.9400 . ?
C1 C2 1.417(8) . ?
C1 C6 1.362(8) . ?
C2 H2 0.9400 . ?
C2 C3 1.368(7) . ?
C3 H3 0.9400 . ?
C3 C4 1.354(7) . ?
C4 H4 0.9400 . ?
C4 C5 1.405(6) . ?
C5 H5 0.9400 . ?
C5 C6 1.375(8) . ?
C6 C7 1.494(8) . ?
C8 C9 1.509(8) . ?
C9 H9A 0.9800 . ?
C9 H9B 0.9800 . ?
C9 N3 1.468(8) . ?
S1A C7A 1.737(16) . ?
S1A C8A 1.723(16) . ?
N1A N2A 1.412(17) . ?
N1A C7A 1.285(17) . ?
N2A C8A 1.311(17) . ?
C1A H1A 0.9400 . ?
C1A C2A 1.42(2) . ?
C1A C6A 1.364(19) . ?
C2A H2A 0.9400 . ?
C2A C3A 1.372(19) . ?
C3A H3A 0.9400 . ?
C3A C4A 1.353(19) . ?
C4A H4A 0.9400 . ?
C4A C5A 1.418(19) . ?
C5A H5A 0.9400 . ?
C5A C6A 1.378(19) . ?
C6A C7A 1.490(17) . ?
C8A C9A 1.515(18) . ?
C9A H9AA 0.9800 . ?
C9A H9AB 0.9800 . ?
C9A N3 1.64(4) . ?
N3 C10 1.501(5) . ?
N3 C16 1.469(5) . ?
N4 C11 1.356(5) . ?
N4 C15 1.327(5) . ?
N5 C17 1.336(5) . ?
N5 C21 1.365(5) . ?
N6 C22 1.158(5) . ?
N7 C23 1.144(5) . ?
C10 H10A 0.9800 . ?
C10 H10B 0.9800 . ?
C10 C11 1.497(5) . ?
C11 C12 1.398(6) . ?
C12 H12 0.9400 . ?
C12 C13 1.367(6) . ?
C13 H13 0.9400 . ?
C13 C14 1.368(6) . ?
C14 H14 0.9400 . ?
C14 C15 1.367(6) . ?
C15 H15 0.9400 . ?
C16 H16A 0.9800 . ?
C16 H16B 0.9800 . ?
C16 C17 1.531(5) . ?
C17 C18 1.381(6) . ?
C18 H18 0.9400 . ?
C18 C19 1.385(6) . ?
C19 H19 0.9400 . ?
C19 C20 1.375(6) . ?
C20 H20 0.9400 . ?
C20 C21 1.367(6) . ?
C21 H21 0.9400 . ?
Fe2 N9 2.172(4) . ?
Fe2 N10 2.269(4) . ?
Fe2 N11 2.189(4) . ?
Fe2 N12 2.191(4) . ?
Fe2 N13 2.104(5) . ?
Fe2 N14 2.018(4) . ?
S2 C30 1.729(4) . ?
S2 C31 1.702(4) . ?
S5 C45 1.613(5) . ?
S6 C46 1.614(5) . ?
N8 N9 1.380(4) . ?
N8 C30 1.294(5) . ?
N9 C31 1.296(5) . ?
N10 C32 1.473(6) . ?
N10 C33 1.483(6) . ?
N10 C39 1.508(5) . ?
N11 C34 1.334(5) . ?
N11 C38 1.361(5) . ?
N12 C40 1.337(6) . ?
N12 C44 1.349(6) . ?
N13 C45 1.145(5) . ?
N14 C46 1.158(5) . ?
C24 H24 0.9400 . ?
C24 C25 1.389(6) . ?
C24 C29 1.375(6) . ?
C25 H25 0.9400 . ?
C25 C26 1.349(6) . ?
C26 H26 0.9400 . ?
C26 C27 1.367(7) . ?
C27 H27 0.9400 . ?
C27 C28 1.378(6) . ?
C28 H28 0.9400 . ?
C28 C29 1.386(6) . ?
C29 C30 1.466(6) . ?
C31 C32 1.495(6) . ?
C32 H32A 0.9800 . ?
C32 H32B 0.9800 . ?
C33 H33A 0.9800 . ?
C33 H33B 0.9800 . ?
C33 C34 1.511(6) . ?
C34 C35 1.390(6) . ?
C35 H35 0.9400 . ?
C35 C36 1.391(7) . ?
C36 H36 0.9400 . ?
C36 C37 1.356(8) . ?
C37 H37 0.9400 . ?
C37 C38 1.374(6) . ?
C38 H38 0.9400 . ?
C39 H39A 0.9800 . ?
C39 H39B 0.9800 . ?
C39 C40 1.499(7) . ?
C40 C41 1.392(6) . ?
C41 H41 0.9400 . ?
C41 C42 1.364(8) . ?
C42 H42 0.9400 . ?
C42 C43 1.374(8) . ?
C43 H43 0.9400 . ?
C43 C44 1.396(7) . ?
C44 H44 0.9400 . ?
N15 C47 1.130(8) . ?
C47 C48 1.470(9) . ?
C48 H48A 0.9700 . ?
C48 H48B 0.9700 . ?
C48 H48C 0.9700 . ?

loop_
_geom_torsion_atom_site_label_1
_geom_torsion_atom_site_label_2
_geom_torsion_atom_site_label_3
_geom_torsion_atom_site_label_4
_geom_torsion
_geom_torsion_site_symmetry_1
_geom_torsion_site_symmetry_2
_geom_torsion_site_symmetry_3
_geom_torsion_site_symmetry_4
_geom_torsion_publ_flag
Fe1 N2 C8 S1 -158.6(2) . . . . ?
Fe1 N2 C8 C9 19.9(6) . . . . ?
Fe1 N2A C8A S1A 171.3(14) . . . . ?
Fe1 N2A C8A C9A 0(5) . . . . ?
Fe1 N3 C10 C11 46.7(4) . . . . ?
Fe1 N3 C16 C17 -40.0(4) . . . . ?
Fe1 N4 C11 C10 3.5(4) . . . . ?
Fe1 N4 C11 C12 -177.2(3) . . . . ?
Fe1 N4 C15 C14 177.6(3) . . . . ?
Fe1 N5 C17 C16 -3.8(5) . . . . ?
Fe1 N5 C17 C18 178.3(3) . . . . ?
Fe1 N5 C21 C20 -178.1(4) . . . . ?
S1 C8 C9 N3 148.5(4) . . . . ?
N1 N2 C8 S1 0.3(5) . . . . ?
N1 N2 C8 C9 178.8(5) . . . . ?
N2 N1 C7 S1 -1.3(5) . . . . ?
N2 N1 C7 C6 179.6(5) . . . . ?
N2 C8 C9 N3 -29.8(7) . . . . ?
C1 C2 C3 C4 -0.8(8) . . . . ?
C1 C6 C7 S1 5.6(9) . . . . ?
C1 C6 C7 N1 -175.3(6) . . . . ?
C2 C1 C6 C5 -2.3(10) . . . . ?
C2 C1 C6 C7 178.2(5) . . . . ?
C2 C3 C4 C5 -0.6(8) . . . . ?
C3 C4 C5 C6 0.6(8) . . . . ?
C4 C5 C6 C1 0.9(9) . . . . ?
C4 C5 C6 C7 -179.5(5) . . . . ?
C5 C6 C7 S1 -173.9(4) . . . . ?
C5 C6 C7 N1 5.1(9) . . . . ?
C6 C1 C2 C3 2.2(9) . . . . ?
C7 S1 C8 N2 -0.8(4) . . . . ?
C7 S1 C8 C9 -179.2(5) . . . . ?
C7 N1 N2 Fe1 155.5(3) . . . . ?
C7 N1 N2 C8 0.6(5) . . . . ?
C8 S1 C7 N1 1.2(4) . . . . ?
C8 S1 C7 C6 -179.7(5) . . . . ?
C8 C9 N3 Fe1 23.0(6) . . . . ?
C8 C9 N3 C10 140.6(5) . . . . ?
C8 C9 N3 C16 -94.5(5) . . . . ?
C9 N3 C10 C11 -74.9(4) . . . . ?
C9 N3 C16 C17 81.4(5) . . . . ?
S1A C8A C9A N3 -171(3) . . . . ?
N1A N2A C8A S1A 0(3) . . . . ?
N1A N2A C8A C9A -172(4) . . . . ?
N2A N1A C7A S1A 7(3) . . . . ?
N2A N1A C7A C6A -177(3) . . . . ?
N2A C8A C9A N3 0(6) . . . . ?
C1A C2A C3A C4A 0(6) . . . . ?
C1A C6A C7A S1A -19(6) . . . . ?
C1A C6A C7A N1A 165(5) . . . . ?
C2A C1A C6A C5A 6(8) . . . . ?
C2A C1A C6A C7A -175(4) . . . . ?
C2A C3A C4A C5A 0(5) . . . . ?
C3A C4A C5A C6A 3(7) . . . . ?
C4A C5A C6A C1A -6(8) . . . . ?
C4A C5A C6A C7A 176(4) . . . . ?
C5A C6A C7A S1A 159(4) . . . . ?
C5A C6A C7A N1A -17(6) . . . . ?
C6A C1A C2A C3A -4(8) . . . . ?
C7A S1A C8A N2A 3(3) . . . . ?
C7A S1A C8A C9A 175(4) . . . . ?
C7A N1A N2A Fe1 -174(2) . . . . ?
C7A N1A N2A C8A -4(4) . . . . ?
C8A S1A C7A N1A -6(2) . . . . ?
C8A S1A C7A C6A 178(3) . . . . ?
C8A C9A N3 Fe1 0(5) . . . . ?
C8A C9A N3 C10 111(4) . . . . ?
C8A C9A N3 C16 -117(4) . . . . ?
C9A N3 C10 C11 -61.2(14) . . . . ?
C9A N3 C16 C17 76.1(18) . . . . ?
N3 C10 C11 N4 -35.2(5) . . . . ?
N3 C10 C11 C12 145.5(4) . . . . ?
N3 C16 C17 N5 31.6(5) . . . . ?
N3 C16 C17 C18 -150.5(4) . . . . ?
N4 C11 C12 C13 -1.3(7) . . . . ?
N5 C17 C18 C19 0.2(7) . . . . ?
C10 N3 C16 C17 -153.8(3) . . . . ?
C10 C11 C12 C13 177.9(4) . . . . ?
C11 N4 C15 C14 0.3(6) . . . . ?
C11 C12 C13 C14 1.5(7) . . . . ?
C12 C13 C14 C15 -0.9(8) . . . . ?
C13 C14 C15 N4 0.0(7) . . . . ?
C15 N4 C11 C10 -178.9(4) . . . . ?
C15 N4 C11 C12 0.4(6) . . . . ?
C16 N3 C10 C11 160.6(3) . . . . ?
C16 C17 C18 C19 -177.5(4) . . . . ?
C17 N5 C21 C20 -1.6(7) . . . . ?
C17 C18 C19 C20 -1.8(7) . . . . ?
C18 C19 C20 C21 1.7(8) . . . . ?
C19 C20 C21 N5 0.0(8) . . . . ?
C21 N5 C17 C16 179.3(4) . . . . ?
C21 N5 C17 C18 1.4(6) . . . . ?
Fe2 N9 C31 S2 168.58(17) . . . . ?
Fe2 N9 C31 C32 -10.9(5) . . . . ?
Fe2 N10 C32 C31 -11.0(4) . . . . ?
Fe2 N10 C33 C34 41.2(4) . . . . ?
Fe2 N10 C39 C40 -44.5(4) . . . . ?
Fe2 N11 C34 C33 -4.2(5) . . . . ?
Fe2 N11 C34 C35 174.4(4) . . . . ?
Fe2 N11 C38 C37 -174.3(4) . . . . ?
Fe2 N12 C40 C39 -5.7(5) . . . . ?
Fe2 N12 C40 C41 178.2(4) . . . . ?
Fe2 N12 C44 C43 -177.4(4) . . . . ?
S2 C31 C32 N10 -164.4(3) . . . . ?
N8 N9 C31 S2 0.6(4) . . . . ?
N8 N9 C31 C32 -179.0(4) . . . . ?
N9 N8 C30 S2 0.3(4) . . . . ?
N9 N8 C30 C29 177.5(3) . . . . ?
N9 C31 C32 N10 15.1(6) . . . . ?
N10 C33 C34 N11 -27.1(6) . . . . ?
N10 C33 C34 C35 154.3(4) . . . . ?
N10 C39 C40 N12 35.7(6) . . . . ?
N10 C39 C40 C41 -148.3(5) . . . . ?
N11 C34 C35 C36 -0.6(7) . . . . ?
N12 C40 C41 C42 -2.2(9) . . . . ?
C24 C25 C26 C27 1.3(7) . . . . ?
C24 C29 C30 S2 -6.0(5) . . . . ?
C24 C29 C30 N8 176.9(4) . . . . ?
C25 C24 C29 C28 0.0(6) . . . . ?
C25 C24 C29 C30 177.9(4) . . . . ?
C25 C26 C27 C28 -1.1(7) . . . . ?
C26 C27 C28 C29 0.3(6) . . . . ?
C27 C28 C29 C24 0.2(6) . . . . ?
C27 C28 C29 C30 -177.7(4) . . . . ?
C28 C29 C30 S2 171.8(3) . . . . ?
C28 C29 C30 N8 -5.3(6) . . . . ?
C29 C24 C25 C26 -0.7(7) . . . . ?
C30 S2 C31 N9 -0.3(3) . . . . ?
C30 S2 C31 C32 179.2(4) . . . . ?
C30 N8 N9 Fe2 -166.7(3) . . . . ?
C30 N8 N9 C31 -0.5(5) . . . . ?
C31 S2 C30 N8 0.0(3) . . . . ?
C31 S2 C30 C29 -177.3(3) . . . . ?
C32 N10 C33 C34 -79.8(5) . . . . ?
C32 N10 C39 C40 75.2(5) . . . . ?
C33 N10 C32 C31 105.6(4) . . . . ?
C33 N10 C39 C40 -156.6(4) . . . . ?
C33 C34 C35 C36 177.9(5) . . . . ?
C34 N11 C38 C37 1.4(7) . . . . ?
C34 C35 C36 C37 3.5(8) . . . . ?
C35 C36 C37 C38 -3.9(8) . . . . ?
C36 C37 C38 N11 1.5(8) . . . . ?
C38 N11 C34 C33 179.7(4) . . . . ?
C38 N11 C34 C35 -1.8(7) . . . . ?
C39 N10 C32 C31 -126.0(4) . . . . ?
C39 N10 C33 C34 153.3(4) . . . . ?
C39 C40 C41 C42 -178.0(5) . . . . ?
C40 N12 C44 C43 -2.1(8) . . . . ?
C40 C41 C42 C43 1.6(10) . . . . ?
C41 C42 C43 C44 -1.2(9) . . . . ?
C42 C43 C44 N12 1.5(9) . . . . ?
C44 N12 C40 C39 178.4(4) . . . . ?
C44 N12 C40 C41 2.4(7) . . . . ?
